data_7221020
loop_
_publ_author_name
'Klein, Y. Maximilian'
'Prescimone, Alessandro'
'Constable, Edwin C.'
'Housecroft, Catherine E.'

_publ_section_title
;
 Manipulating connecting nodes through remote alkoxy chain variation in
 coordination networks with
 4&#x2032;-alkoxy-4,2&#x2032;:6&#x2032;,4&#x2032;&#x2032;-terpyridine
 linkers
;
_journal_issue 34
_journal_name_full CrystEngComm
_journal_page_first 6483
_journal_paper_doi 10.1039/C5CE01115A
_journal_volume 17
_journal_year 2015
_chemical_compound_source M.Klein
_chemical_formula_moiety '[C72H63Cd2N13O15].3(CHCl3)'
_chemical_formula_sum 'C75 H66 Cd2 Cl9 N13 O15'
_chemical_formula_weight 1933.30
_space_group_IT_number 14
_symmetry_cell_setting monoclinic
_symmetry_space_group_name_Hall '-P 2yn'
_symmetry_space_group_name_H-M 'P 1 21/n 1'
_atom_sites_solution_hydrogens difmap
_atom_sites_solution_primary other
_audit_creation_date 2014-11-26
_audit_creation_method CRYSTALS_ver_14.61
_audit_update_record
;
2015-05-22 deposited with the CCDC.
2015-06-26 downloaded from the CCDC.
;
_cell_angle_alpha 90
_cell_angle_beta 92.051(4)
_cell_angle_gamma 90
_cell_formula_units_Z 4
_cell_length_a 15.0312(9)
_cell_length_b 25.4508(11)
_cell_length_c 21.7048(12)
_cell_measurement_reflns_used 7714
_cell_measurement_temperature 123
_cell_measurement_theta_max 66
_cell_measurement_theta_min 4
_cell_volume 8298.0(8)
_computing_cell_refinement 'Apex2 (Bruker AXS, 2006)'
_computing_data_collection 'Apex2 (Bruker AXS, 2006)'
_computing_data_reduction 'Apex2 (Bruker AXS, 2006)'
_computing_molecular_graphics 'CAMERON (Watkin et al., 1996)'
_computing_publication_material 'CRYSTALS (Betteridge et al., 2003)'
_computing_structure_refinement 'CRYSTALS (Betteridge et al., 2003)'
_computing_structure_solution 'Superflip (Palatinus & Chapuis, 2007)'
_diffrn_ambient_temperature 123
_diffrn_measured_fraction_theta_full 0.981
_diffrn_measured_fraction_theta_max 0.981
_diffrn_measurement_device Area
_diffrn_measurement_device_type 'Bruker Kappa Apex2'
_diffrn_measurement_method '\f & \w scans'
_diffrn_radiation_monochromator graphite
_diffrn_radiation_type 'Cu K\a'
_diffrn_radiation_wavelength 1.54180
_diffrn_reflns_av_R_equivalents 0.090
_diffrn_reflns_limit_h_max 17
_diffrn_reflns_limit_h_min -17
_diffrn_reflns_limit_k_max 30
_diffrn_reflns_limit_k_min 0
_diffrn_reflns_limit_l_max 25
_diffrn_reflns_limit_l_min 0
_diffrn_reflns_number 55690
_diffrn_reflns_theta_full 66.788
_diffrn_reflns_theta_max 66.790
_diffrn_reflns_theta_min 2.676
_diffrn_standards_number 0
_exptl_absorpt_coefficient_mu 7.363
_exptl_absorpt_correction_T_max 1.00
_exptl_absorpt_correction_T_min 0.72
_exptl_absorpt_correction_type multi-scan
_exptl_absorpt_process_details 'SADABS (Siemens, 1996)'
_exptl_crystal_colour colourless
_exptl_crystal_density_diffrn 1.55
_exptl_crystal_density_method 'not measured'
_exptl_crystal_description block
_exptl_crystal_F_000 3208
_exptl_crystal_size_max 0.12
_exptl_crystal_size_mid 0.09
_exptl_crystal_size_min 0.05
_platon_squeeze_details
;
This equates to 170 e- per 2Cd atoms which corresponds to 3 CHCl3 molecules per
2Cd atoms.
;
_refine_diff_density_max 1.78
_refine_diff_density_min -1.63
_refine_ls_extinction_method None
_refine_ls_goodness_of_fit_ref 0.9871
_refine_ls_hydrogen_treatment constr
_refine_ls_matrix_type full
_refine_ls_number_parameters 854
_refine_ls_number_reflns 14419
_refine_ls_number_restraints 862
_refine_ls_R_factor_all 0.1228
_refine_ls_R_factor_gt 0.0814
_refine_ls_shift/su_max 0.0011223
_refine_ls_shift/su_mean 0.0000226
_refine_ls_structure_factor_coef Fsqd
_refine_ls_weighting_details
;
 Method, part 1, Chebychev polynomial, (Watkin, 1994, Prince, 1982) 
 [weight] = 1.0/[A~0~*T~0~(x)+A~1~*T~1~(x) ... +A~n-1~]*T~n-1~(x)] 
 where A~i~ are the Chebychev coefficients listed below and x= Fcalc/Fmax 
 Method = Robust Weighting (Prince, 1982) 
 W = [weight] * [1-(deltaF/6*sigmaF)^2^]^2^ 
 A~i~ are: 
 12.3 18.7 8.67 2.11 
;
_refine_ls_weighting_scheme calc
_refine_ls_wR_factor_all 0.2753
_refine_ls_wR_factor_gt 0.2242
_refine_ls_wR_factor_ref 0.2753
_reflns_limit_h_max 17
_reflns_limit_h_min -17
_reflns_limit_k_max 30
_reflns_limit_k_min 0
_reflns_limit_l_max 25
_reflns_limit_l_min 0
_reflns_number_gt 7857
_reflns_number_total 14425
_reflns_threshold_expression I>2.0\s(I)
_oxford_diffrn_Wilson_B_factor 0.00
_oxford_diffrn_Wilson_scale 0.00
_oxford_refine_ls_r_factor_ref 0.1228
_oxford_refine_ls_scale 0.049537(12)
_oxford_reflns_number_all 14419
_oxford_reflns_threshold_expression_ref I>-10.0\s(I)
_oxford_structure_analysis_title 'jmk90_6_123k_0m in P2(1)/n'
_cod_data_source_file c5ce01115a2.cif
_cod_data_source_block JMK98_6_123K
_cod_depositor_comments
;
The following automatic conversions were performed:

'_atom_sites_solution_primary' value 'Other' changed to 'other'
according to
/usr/data/users/saulius/crontab/automatic-downloads/rss-feeds/RSC/lib/dictionaries/cif_core.dic
dictionary named 'cif_core.dic' version 2.4.2 from 2011-04-26.

Automatic conversion script
Id: cif_fix_values 3271 2015-04-21 07:52:19Z andrius 

 Adding full bibliography for 7221019--7221023.cif.
;
_cod_original_cell_volume 8298.0(5)
_cod_original_sg_symbol_H-M 'P 21/n '
_cod_database_code 7221020

loop_
_symmetry_equiv_pos_as_xyz
x,y,z
-x,-y,-z
x+1/2,-y+1/2,z+1/2
-x+1/2,y+1/2,-z+1/2

loop_
_atom_site_label
_atom_site_type_symbol
_atom_site_fract_x
_atom_site_fract_y
_atom_site_fract_z
_atom_site_U_iso_or_equiv
_atom_site_occupancy
_atom_site_adp_type
_atom_site_refinement_flags_posn
_atom_site_refinement_flags_adp
Cd1 Cd 0.28555(4) 0.57665(2) 0.69947(3) 0.0467 1.0000 Uani . .
Cd2 Cd 0.29171(5) 0.92550(2) 0.30349(3) 0.0593 1.0000 Uani . .
O1 O -0.4961(5) 0.8409(4) 0.6151(4) 0.0828 1.0000 Uani . U
O2 O -0.4923(9) 0.6598(5) 0.3742(6) 0.133(2) 1.0000 Uiso D U
O3 O 1.0843(6) 0.7340(5) 0.4867(5) 0.1098 1.0000 Uani . U
O4 O 0.3502(5) 0.6329(3) 0.7777(3) 0.0593 1.0000 Uani . U
O5 O 0.2239(5) 0.6004(3) 0.7996(3) 0.0643 1.0000 Uani . U
O6 O 0.2866(7) 0.6560(4) 0.8621(4) 0.0953 1.0000 Uani . U
O7 O 0.1617(5) 0.5201(3) 0.6760(4) 0.0612 1.0000 Uani . U
O8 O 0.1345(7) 0.4780(4) 0.5926(5) 0.1043 1.0000 Uani . U
O9 O 0.2497(6) 0.5301(3) 0.6008(4) 0.0718 1.0000 Uani . U
O10 O 0.2617(6) 0.9678(3) 0.4018(4) 0.0875 1.0000 Uani . U
O11 O 0.1478(7) 1.0169(3) 0.4150(5) 0.1013 1.0000 Uani . U
O12 O 0.1680(5) 0.9810(3) 0.3276(5) 0.0786 1.0000 Uani . U
O13 O 0.3591(5) 0.8718(3) 0.2269(3) 0.0667 1.0000 Uani . U
O14 O 0.2320(6) 0.9010(3) 0.1974(4) 0.0775 1.0000 Uani . U
O15 O 0.2960(6) 0.8418(3) 0.1434(4) 0.0830 1.0000 Uani . U
N1 N 0.3519(6) 0.5042(3) 0.7464(4) 0.0594 1.0000 Uani . U
N2 N 0.4412(5) 0.3251(3) 0.8218(4) 0.0514 1.0000 Uani . U
N3 N 0.1893(5) 0.6456(3) 0.6719(4) 0.0516 1.0000 Uani . U
N4 N 0.1939(7) 0.8570(3) 0.3218(5) 0.0728 1.0000 Uani . U
N5 N 0.0589(7) 0.6781(3) 0.3081(4) 0.0676 1.0000 Uani . U
N6 N 0.3581(7) 0.9978(3) 0.2617(4) 0.0649 1.0000 Uani . U
N7 N 0.4044(6) 0.8857(3) 0.3644(4) 0.0620 1.0000 Uani . U
N8 N 0.5226(5) 0.7440(3) 0.5005(4) 0.0508 1.0000 Uani . U
N9 N 0.3984(5) 0.6116(3) 0.6408(4) 0.0515 1.0000 Uani . U
N10 N 0.2868(6) 0.6297(3) 0.8146(4) 0.0600 1.0000 Uani . U
N11 N 0.1816(7) 0.5090(3) 0.6221(4) 0.0660 1.0000 Uani . U
N12 N 0.1904(7) 0.9892(3) 0.3840(6) 0.0765 1.0000 Uani . U
N13 N 0.2953(6) 0.8711(3) 0.1876(4) 0.0642 1.0000 Uani . U
C1 C 0.4233(8) 0.5090(5) 0.7822(8) 0.0969 1.0000 Uani . U
C2 C 0.4673(9) 0.4687(4) 0.8097(8) 0.0994 1.0000 Uani . U
C3 C 0.4372(7) 0.4172(4) 0.7977(5) 0.0602 1.0000 Uani . U
C4 C 0.3601(7) 0.4128(4) 0.7653(5) 0.0619 1.0000 Uani . U
C5 C 0.3200(7) 0.4576(4) 0.7422(6) 0.0679 1.0000 Uani . U
C6 C 0.4867(7) 0.3702(4) 0.8212(5) 0.0551 1.0000 Uani . U
C7 C -0.0726(6) 0.7785(3) 0.6473(4) 0.0505 1.0000 Uani . U
C8 C 0.0157(7) 0.7807(3) 0.6628(4) 0.0515 1.0000 Uani . U
C9 C 0.0755(6) 0.7337(3) 0.6635(4) 0.0489 1.0000 Uani . U
C10 C 0.1655(7) 0.7379(4) 0.6677(6) 0.0697 1.0000 Uani . U
C11 C 0.2223(7) 0.6947(4) 0.6694(6) 0.0672 1.0000 Uani . U
C12 C 0.1000(6) 0.6407(4) 0.6678(5) 0.0548 1.0000 Uani . U
C13 C 0.0427(7) 0.6814(3) 0.6629(5) 0.0561 1.0000 Uani . U
C14 C -0.1227(6) 0.8255(3) 0.6471(4) 0.0496 1.0000 Uani . U
C15 C 0.5785(7) 0.3717(4) 0.8362(5) 0.0576 1.0000 Uani . U
C16 C -0.2198(6) 0.8264(3) 0.6342(4) 0.0514 1.0000 Uani . U
C17 C -0.2742(7) 0.7877(4) 0.6580(5) 0.0556 1.0000 Uani . U
C18 C -0.3660(7) 0.7909(4) 0.6517(5) 0.0637 1.0000 Uani . U
C19 C -0.4051(8) 0.8332(5) 0.6212(6) 0.0684 1.0000 Uani . U
C20 C -0.3546(7) 0.8707(4) 0.5946(5) 0.0635 1.0000 Uani . U
C21 C -0.2598(7) 0.8679(4) 0.6006(5) 0.0575 1.0000 Uani . U
C22 C -0.5534(9) 0.8099(6) 0.6497(8) 0.0982 1.0000 Uani . U
C23 C -0.6431(9) 0.8415(7) 0.6591(7) 0.1026 1.0000 Uani . U
C24 C -0.6895(16) 0.8540(11) 0.6012(9) 0.1800 1.0000 Uani . U
C25 C 0.1051(8) 0.8620(4) 0.3321(7) 0.0855 1.0000 Uani . U
C26 C 0.0480(9) 0.8202(4) 0.3318(6) 0.0817 1.0000 Uani . U
C27 C 0.0785(9) 0.7711(4) 0.3219(5) 0.0699 1.0000 Uani . U
C28 C 0.1693(9) 0.7648(4) 0.3116(6) 0.0782 1.0000 Uani . U
C29 C 0.2236(10) 0.8081(4) 0.3112(6) 0.0803 1.0000 Uani . U
C30 C 0.0200(9) 0.7223(4) 0.3225(5) 0.0701 1.0000 Uani . U
C31 C -0.0721(9) 0.7252(4) 0.3353(5) 0.0708 1.0000 Uani . U
C32 C -0.1208(9) 0.6791(5) 0.3350(5) 0.0730 1.0000 Uani . U
C33 C 0.5762(8) 1.1330(4) 0.1790(5) 0.0655 1.0000 Uani . U
C34 C 0.4897(8) 1.1339(4) 0.1927(5) 0.0606 1.0000 Uani . U
C35 C 0.4393(8) 1.0868(3) 0.2144(5) 0.0593 1.0000 Uani . U
C36 C 0.3671(9) 1.0908(4) 0.2494(6) 0.0704 1.0000 Uani . U
C37 C 0.3271(10) 1.0449(4) 0.2718(5) 0.0758 1.0000 Uani . U
C38 C 0.4249(9) 0.9939(4) 0.2246(6) 0.0733 1.0000 Uani . U
C39 C 0.4678(8) 1.0356(4) 0.2001(6) 0.0750 1.0000 Uani . U
C40 C -0.2175(12) 0.6789(7) 0.3463(8) 0.109(2) 1.0000 Uiso . U
C41 C -0.2720(12) 0.7145(8) 0.3249(8) 0.113(2) 1.0000 Uiso . U
C42 C -0.3669(13) 0.7106(8) 0.3292(8) 0.117(2) 1.0000 Uiso . U
C43 C -0.3456(12) 0.6339(8) 0.3894(9) 0.118(2) 1.0000 Uiso . U
C44 C -0.3954(13) 0.6699(8) 0.3619(9) 0.122(2) 1.0000 Uiso D U
C45 C -0.2547(12) 0.6381(7) 0.3781(8) 0.111(2) 1.0000 Uiso . U
C46 C 0.4844(7) 0.8739(4) 0.3474(5) 0.0583 1.0000 Uani . U
C47 C 0.5444(7) 0.8414(4) 0.3793(5) 0.0568 1.0000 Uani . U
C48 C 0.5147(7) 0.8181(4) 0.4319(4) 0.0537 1.0000 Uani . U
C49 C 0.4314(8) 0.8313(5) 0.4516(5) 0.0683 1.0000 Uani . U
C50 C 0.3780(8) 0.8661(5) 0.4182(5) 0.0688 1.0000 Uani . U
C51 C 0.5707(6) 0.7784(4) 0.4681(4) 0.0500 1.0000 Uani . U
C52 C 0.6607(7) 0.7787(4) 0.4667(4) 0.0519 1.0000 Uani . U
C53 C 0.7089(7) 0.7395(4) 0.5008(4) 0.0514 1.0000 Uani . U
C54 C 0.6602(6) 0.7051(4) 0.5353(4) 0.0498 1.0000 Uani . U
C55 C 0.5693(6) 0.7075(4) 0.5340(4) 0.0486 1.0000 Uani . U
C56 C 0.5139(6) 0.6726(3) 0.5705(4) 0.0507 1.0000 Uani . U
C57 C 0.5387(7) 0.6523(4) 0.6278(5) 0.0551 1.0000 Uani . U
C58 C 0.4807(6) 0.6226(4) 0.6595(5) 0.0540 1.0000 Uani . U
C59 C 0.3747(8) 0.6279(4) 0.5837(5) 0.0685 1.0000 Uani . U
C60 C 0.4290(7) 0.6583(4) 0.5480(5) 0.0650 1.0000 Uani . U
C61 C 0.8075(7) 0.7377(4) 0.4993(4) 0.0541 1.0000 Uani . U
C62 C 0.8532(7) 0.6895(5) 0.5090(5) 0.0629 1.0000 Uani . U
C63 C 0.9428(8) 0.6875(5) 0.5058(6) 0.0765 1.0000 Uani . U
C64 C 0.9898(9) 0.7316(6) 0.4926(6) 0.0848 1.0000 Uani . U
C65 C 0.9497(8) 0.7808(5) 0.4853(5) 0.0741 1.0000 Uani . U
C66 C 0.8572(8) 0.7822(5) 0.4879(5) 0.0674 1.0000 Uani . U
C67 C 1.1287(11) 0.6835(7) 0.4894(8) 0.108(3) 1.0000 Uiso . U
C68 C 1.2145(11) 0.6922(7) 0.4613(8) 0.111(3) 1.0000 Uiso . U
C69 C 1.2568(12) 0.7370(7) 0.4878(8) 0.114(3) 1.0000 Uiso . U
C70 C -0.5417(9) 0.6979(7) 0.3373(9) 0.141(2) 1.0000 Uiso D U
C71 C -0.6329(12) 0.6745(7) 0.3301(11) 0.147(3) 1.0000 Uiso D U
C72 C -0.6678(15) 0.6196(7) 0.3315(10) 0.150(3) 1.0000 Uiso D U
H11 H 0.4455 0.5434 0.7897 0.1154 1.0000 Uiso R .
H21 H 0.5177 0.4748 0.8365 0.1178 1.0000 Uiso R .
H41 H 0.3335 0.3794 0.7584 0.0729 1.0000 Uiso R .
H51 H 0.2636 0.4536 0.7215 0.0813 1.0000 Uiso R .
H71 H -0.1002 0.7460 0.6368 0.0602 1.0000 Uiso R .
H101 H 0.1910 0.7720 0.6695 0.0828 1.0000 Uiso R .
H111 H 0.2849 0.6999 0.6692 0.0790 1.0000 Uiso R .
H121 H 0.0759 0.6062 0.6683 0.0649 1.0000 Uiso R .
H131 H -0.0195 0.6750 0.6590 0.0668 1.0000 Uiso R .
H151 H 0.6101 0.4040 0.8351 0.0687 1.0000 Uiso R .
H171 H -0.2479 0.7585 0.6791 0.0663 1.0000 Uiso R .
H181 H -0.4021 0.7641 0.6681 0.0763 1.0000 Uiso R .
H201 H -0.3824 0.8986 0.5721 0.0757 1.0000 Uiso R .
H211 H -0.2239 0.8937 0.5819 0.0687 1.0000 Uiso R .
H221 H -0.5258 0.8024 0.6888 0.1158 1.0000 Uiso R .
H222 H -0.5662 0.7780 0.6285 0.1158 1.0000 Uiso R .
H231 H -0.6295 0.8732 0.6806 0.1234 1.0000 Uiso R .
H232 H -0.6813 0.8206 0.6829 0.1234 1.0000 Uiso R .
H241 H -0.7427 0.8727 0.6091 0.2207 1.0000 Uiso R .
H242 H -0.6520 0.8752 0.5772 0.2207 1.0000 Uiso R .
H243 H -0.7039 0.8226 0.5795 0.2207 1.0000 Uiso R .
H251 H 0.0821 0.8961 0.3400 0.1023 1.0000 Uiso R .
H261 H -0.0134 0.8257 0.3387 0.0972 1.0000 Uiso R .
H281 H 0.1928 0.7308 0.3048 0.0934 1.0000 Uiso R .
H291 H 0.2848 0.8033 0.3034 0.0957 1.0000 Uiso R .
H311 H -0.0994 0.7579 0.3439 0.0840 1.0000 Uiso R .
H331 H 0.6074 1.1005 0.1790 0.0785 1.0000 Uiso R .
H361 H 0.3432 1.1244 0.2587 0.0839 1.0000 Uiso R .
H371 H 0.2755 1.0483 0.2955 0.0903 1.0000 Uiso R .
H381 H 0.4443 0.9597 0.2140 0.0873 1.0000 Uiso R .
H391 H 0.5164 1.0301 0.1741 0.0896 1.0000 Uiso R .
H411 H -0.2484 0.7448 0.3058 0.1356 1.0000 Uiso R .
H421 H -0.4067 0.7350 0.3098 0.1407 1.0000 Uiso R .
H431 H -0.3688 0.6071 0.4146 0.1412 1.0000 Uiso R .
H451 H -0.2162 0.6111 0.3933 0.1337 1.0000 Uiso R .
H461 H 0.5034 0.8887 0.3099 0.0699 1.0000 Uiso R .
H471 H 0.6029 0.8356 0.3655 0.0672 1.0000 Uiso R .
H491 H 0.4104 0.8162 0.4883 0.0810 1.0000 Uiso R .
H501 H 0.3220 0.8761 0.4334 0.0823 1.0000 Uiso R .
H521 H 0.6909 0.8045 0.4437 0.0617 1.0000 Uiso R .
H541 H 0.6901 0.6796 0.5604 0.0593 1.0000 Uiso R .
H571 H 0.5967 0.6589 0.6448 0.0657 1.0000 Uiso R .
H581 H 0.5011 0.6088 0.6981 0.0644 1.0000 Uiso R .
H591 H 0.3178 0.6181 0.5671 0.0800 1.0000 Uiso R .
H601 H 0.4087 0.6694 0.5081 0.0764 1.0000 Uiso R .
H621 H 0.8207 0.6585 0.5175 0.0754 1.0000 Uiso R .
H631 H 0.9731 0.6553 0.5132 0.0911 1.0000 Uiso R .
H651 H 0.9837 0.8116 0.4787 0.0888 1.0000 Uiso R .
H661 H 0.8275 0.8148 0.4819 0.0803 1.0000 Uiso R .
H671 H 1.1376 0.6723 0.5309 0.1313 1.0000 Uiso R .
H672 H 1.0946 0.6580 0.4670 0.1313 1.0000 Uiso R .
H681 H 1.2512 0.6621 0.4676 0.1356 1.0000 Uiso R .
H682 H 1.2050 0.6981 0.4183 0.1356 1.0000 Uiso R .
H691 H 1.3125 0.7427 0.4694 0.1392 1.0000 Uiso R .
H692 H 1.2663 0.7311 0.5307 0.1392 1.0000 Uiso R .
H693 H 1.2201 0.7670 0.4815 0.1392 1.0000 Uiso R .
H701 H -0.5415 0.7316 0.3561 0.1695 1.0000 Uiso R .
H702 H -0.5174 0.7004 0.2976 0.1695 1.0000 Uiso R .
H711 H -0.6602 0.6892 0.3650 0.1762 1.0000 Uiso R .
H712 H -0.6581 0.6897 0.2936 0.1762 1.0000 Uiso R .
H721 H -0.7310 0.6203 0.3290 0.1797 1.0000 Uiso R .
H722 H -0.6483 0.6015 0.3678 0.1797 1.0000 Uiso R .
H723 H -0.6463 0.6020 0.2964 0.1797 1.0000 Uiso R .

loop_
_atom_site_aniso_label
_atom_site_aniso_U_11
_atom_site_aniso_U_22
_atom_site_aniso_U_33
_atom_site_aniso_U_23
_atom_site_aniso_U_13
_atom_site_aniso_U_12
Cd1 0.0518(4) 0.0304(3) 0.0569(4) 0.0025(3) -0.0113(3) -0.0011(3)
Cd2 0.0793(5) 0.0299(3) 0.0668(5) -0.0010(3) -0.0233(4) 0.0076(3)
O1 0.063(3) 0.080(5) 0.104(6) -0.010(4) -0.013(4) 0.008(3)
O3 0.083(4) 0.121(5) 0.126(8) 0.055(6) 0.015(5) 0.004(4)
O4 0.069(4) 0.043(3) 0.066(3) -0.007(3) 0.001(3) -0.002(3)
O5 0.077(4) 0.050(3) 0.066(3) 0.003(3) 0.002(3) -0.006(3)
O6 0.120(7) 0.098(7) 0.068(5) -0.026(4) 0.008(4) -0.006(5)
O7 0.060(3) 0.047(3) 0.076(3) 0.004(3) -0.011(3) -0.004(3)
O8 0.132(8) 0.076(6) 0.102(6) -0.008(4) -0.026(5) -0.049(5)
O9 0.093(5) 0.055(3) 0.067(3) -0.005(3) -0.004(3) -0.019(3)
O10 0.109(6) 0.054(3) 0.098(4) -0.014(3) -0.018(4) 0.030(4)
O11 0.114(7) 0.050(5) 0.141(7) -0.012(5) 0.020(6) 0.017(4)
O12 0.073(4) 0.041(3) 0.120(5) -0.004(4) -0.016(4) 0.012(3)
O13 0.078(4) 0.047(3) 0.073(3) -0.009(3) -0.026(2) 0.006(3)
O14 0.093(5) 0.047(3) 0.090(3) 0.001(3) -0.036(3) 0.013(3)
O15 0.117(7) 0.060(5) 0.070(4) -0.010(3) -0.019(4) -0.010(4)
N1 0.063(4) 0.035(2) 0.079(5) 0.004(3) -0.015(3) -0.001(3)
N2 0.052(4) 0.041(3) 0.061(5) 0.006(3) -0.005(4) 0.003(2)
N3 0.055(3) 0.0406(19) 0.058(4) -0.007(3) -0.009(4) -0.002(3)
N4 0.087(4) 0.037(2) 0.094(5) 0.003(3) -0.016(4) 0.005(3)
N5 0.106(6) 0.045(3) 0.051(5) -0.001(3) -0.009(4) -0.001(3)
N6 0.086(6) 0.0358(18) 0.071(5) 0.004(3) -0.023(4) 0.013(3)
N7 0.076(3) 0.047(4) 0.062(3) 0.003(3) -0.014(3) 0.014(3)
N8 0.053(4) 0.046(4) 0.053(4) 0.010(3) -0.007(3) 0.002(3)
N9 0.052(3) 0.044(3) 0.058(3) 0.004(3) -0.009(2) 0.003(3)
N10 0.069(4) 0.048(3) 0.062(4) -0.004(3) 0.000(3) 0.003(3)
N11 0.082(5) 0.047(4) 0.068(3) 0.005(3) -0.019(3) -0.015(3)
N12 0.083(5) 0.035(3) 0.112(5) -0.003(4) -0.001(4) 0.009(3)
N13 0.082(4) 0.032(3) 0.076(3) -0.002(3) -0.030(3) -0.004(3)
C1 0.075(7) 0.044(4) 0.168(12) 0.026(7) -0.056(7) -0.015(5)
C2 0.082(8) 0.042(3) 0.169(13) 0.023(6) -0.064(7) -0.015(5)
C3 0.059(5) 0.039(3) 0.081(7) 0.002(4) -0.016(4) 0.000(3)
C4 0.063(5) 0.030(3) 0.091(7) -0.002(4) -0.020(4) -0.001(3)
C5 0.064(6) 0.038(3) 0.099(8) 0.008(5) -0.026(5) -0.003(3)
C6 0.063(4) 0.037(3) 0.064(6) -0.002(4) -0.012(4) 0.002(2)
C7 0.062(3) 0.032(3) 0.057(5) -0.002(4) -0.007(4) 0.001(3)
C8 0.064(3) 0.034(3) 0.056(5) -0.005(4) -0.012(4) 0.002(3)
C9 0.052(3) 0.035(3) 0.059(5) -0.001(4) -0.008(4) -0.002(2)
C10 0.052(3) 0.037(3) 0.120(9) -0.003(5) -0.001(6) -0.002(3)
C11 0.054(4) 0.039(3) 0.108(8) -0.011(5) -0.009(6) 0.000(2)
C12 0.056(3) 0.038(3) 0.069(6) 0.005(4) -0.018(5) -0.003(3)
C13 0.057(4) 0.034(3) 0.076(6) 0.002(4) -0.009(5) -0.003(2)
C14 0.056(3) 0.035(3) 0.057(5) -0.005(4) -0.006(4) 0.002(3)
C15 0.066(4) 0.034(4) 0.071(6) 0.012(4) -0.021(5) -0.004(3)
C16 0.058(3) 0.039(4) 0.057(5) -0.011(3) -0.013(4) 0.000(3)
C17 0.056(3) 0.042(4) 0.069(6) -0.013(4) -0.001(4) 0.001(3)
C18 0.056(3) 0.054(5) 0.081(7) -0.013(4) -0.001(5) 0.003(4)
C19 0.064(3) 0.062(5) 0.078(7) -0.016(4) -0.014(4) 0.008(3)
C20 0.065(3) 0.051(5) 0.074(6) -0.016(4) -0.011(4) 0.017(3)
C21 0.065(3) 0.044(4) 0.063(6) -0.013(3) -0.011(4) 0.014(3)
C22 0.074(5) 0.105(10) 0.114(10) -0.021(7) -0.009(6) -0.019(5)
C23 0.058(6) 0.133(12) 0.115(9) 0.000(9) -0.014(5) -0.019(6)
C24 0.20(2) 0.24(3) 0.095(11) 0.010(15) 0.001(11) 0.12(2)
C25 0.071(4) 0.041(4) 0.141(11) -0.009(6) -0.052(6) 0.001(3)
C26 0.084(5) 0.040(3) 0.117(9) -0.006(5) -0.045(6) -0.003(3)
C27 0.100(4) 0.042(3) 0.066(6) 0.000(4) -0.026(5) -0.001(3)
C28 0.108(5) 0.036(4) 0.089(8) 0.003(5) -0.001(7) -0.003(4)
C29 0.108(6) 0.035(3) 0.098(8) -0.008(5) 0.006(7) -0.001(3)
C30 0.105(4) 0.043(3) 0.061(6) -0.007(4) -0.018(5) -0.004(3)
C31 0.105(4) 0.048(4) 0.058(6) -0.002(4) -0.020(5) 0.003(3)
C32 0.107(3) 0.058(5) 0.053(5) -0.015(4) -0.012(5) -0.006(3)
C33 0.091(5) 0.047(4) 0.058(6) -0.001(4) -0.015(5) 0.013(3)
C34 0.088(5) 0.038(3) 0.055(5) 0.003(4) -0.020(4) 0.011(3)
C35 0.094(6) 0.033(3) 0.050(5) -0.005(3) -0.015(4) 0.010(3)
C36 0.100(7) 0.033(3) 0.079(7) -0.005(4) 0.000(5) 0.011(4)
C37 0.127(9) 0.036(3) 0.066(6) -0.008(4) 0.013(6) 0.007(4)
C38 0.091(7) 0.031(3) 0.097(8) -0.003(4) -0.012(5) 0.023(4)
C39 0.073(6) 0.039(3) 0.113(9) -0.002(5) -0.007(5) 0.021(4)
C46 0.069(4) 0.039(5) 0.065(5) 0.011(4) -0.010(4) -0.002(4)
C47 0.059(5) 0.054(5) 0.057(5) 0.009(4) -0.004(3) 0.005(4)
C48 0.062(4) 0.044(4) 0.054(4) 0.005(3) -0.003(3) 0.002(3)
C49 0.076(5) 0.073(7) 0.056(5) 0.016(4) 0.008(4) 0.022(5)
C50 0.067(6) 0.073(7) 0.066(5) 0.006(4) -0.005(4) 0.020(5)
C51 0.059(3) 0.045(4) 0.046(4) 0.004(3) -0.002(3) 0.000(3)
C52 0.060(3) 0.047(5) 0.049(5) 0.009(3) 0.002(4) 0.000(3)
C53 0.059(3) 0.052(5) 0.042(4) 0.004(3) -0.002(3) 0.003(3)
C54 0.060(3) 0.048(5) 0.041(4) 0.008(3) -0.008(4) 0.004(3)
C55 0.060(3) 0.043(4) 0.042(4) 0.002(3) -0.014(3) 0.000(3)
C56 0.053(4) 0.040(4) 0.058(4) 0.008(3) -0.011(3) 0.006(3)
C57 0.054(4) 0.051(5) 0.059(5) 0.011(4) -0.015(4) -0.003(4)
C58 0.056(4) 0.052(5) 0.053(5) 0.008(4) -0.013(3) -0.003(4)
C59 0.066(5) 0.065(6) 0.072(5) 0.021(5) -0.029(4) -0.019(5)
C60 0.075(5) 0.059(6) 0.059(5) 0.015(4) -0.028(4) -0.018(5)
C61 0.059(3) 0.063(4) 0.041(4) 0.009(4) 0.000(4) 0.003(3)
C62 0.069(4) 0.070(4) 0.049(5) 0.006(5) 0.000(5) 0.014(3)
C63 0.069(4) 0.077(5) 0.084(7) 0.015(6) 0.000(6) 0.017(4)
C64 0.080(4) 0.101(5) 0.073(7) 0.029(7) -0.002(6) 0.000(3)
C65 0.073(3) 0.084(5) 0.065(6) 0.018(6) -0.004(5) -0.016(4)
C66 0.072(3) 0.076(5) 0.053(5) 0.019(5) -0.009(5) -0.010(3)

loop_
_atom_type_symbol
_atom_type_scat_dispersion_real
_atom_type_scat_dispersion_imag
_atom_type_scat_Cromer_Mann_a1
_atom_type_scat_Cromer_Mann_b1
_atom_type_scat_Cromer_Mann_a2
_atom_type_scat_Cromer_Mann_b2
_atom_type_scat_Cromer_Mann_a3
_atom_type_scat_Cromer_Mann_b3
_atom_type_scat_Cromer_Mann_a4
_atom_type_scat_Cromer_Mann_b4
_atom_type_scat_Cromer_Mann_c
_atom_type_scat_source
C 0.0181 0.0091 2.3100 20.8439 1.0200 10.2075 1.5886 0.5687 0.8650 51.6512 0.2156 'International Tables Vol C 4.2.6.8 and 6.1.1.4'
H 0.0000 0.0000 0.4930 10.5109 0.3229 26.1257 0.1402 3.1424 0.0408 57.7998 0.0030 'International Tables Vol C 4.2.6.8 and 6.1.1.4'
N 0.0311 0.0180 12.2126 0.0057 3.1322 9.8933 2.0125 28.9975 1.1663 0.5826 -11.5290 'International Tables Vol C 4.2.6.8 and 6.1.1.4'
O 0.0492 0.0322 3.0485 13.2771 2.2868 5.7011 1.5463 0.3239 0.8670 32.9089 0.2508 'International Tables Vol C 4.2.6.8 and 6.1.1.4'
Cl 0.3639 0.7018 11.4604 0.0104 7.1964 1.1662 6.2556 18.5194 1.6455 47.7784 -9.5574 'International Tables Vol C 4.2.6.8 and 6.1.1.4'
Cd 0.1185 4.6533 19.2214 0.5946 17.6444 6.9089 4.4610 24.7008 1.6029 87.4825 5.0694 'International Tables Vol C 4.2.6.8 and 6.1.1.4'

loop_
_geom_angle_atom_site_label_1
_geom_angle_site_symmetry_1
_geom_angle_atom_site_label_2
_geom_angle_atom_site_label_3
_geom_angle_site_symmetry_3
_geom_angle
_geom_angle_publ_flag
O4 . Cd1 O5 . 52.1(2) yes
O4 . Cd1 O7 . 143.3(3) yes
O5 . Cd1 O7 . 91.2(3) yes
O4 . Cd1 O9 . 164.2(3) yes
O5 . Cd1 O9 . 142.9(3) yes
O7 . Cd1 O9 . 52.2(3) yes
O4 . Cd1 N1 . 90.4(3) yes
O5 . Cd1 N1 . 88.7(3) yes
O7 . Cd1 N1 . 86.2(3) yes
O9 . Cd1 N1 . 94.4(3) yes
O4 . Cd1 N3 . 88.0(2) yes
O5 . Cd1 N3 . 78.0(3) yes
O7 . Cd1 N3 . 85.8(2) yes
O9 . Cd1 N3 . 91.4(3) yes
N1 . Cd1 N3 . 164.4(3) yes
O4 . Cd1 N9 . 82.8(3) yes
O5 . Cd1 N9 . 133.6(3) yes
O7 . Cd1 N9 . 133.5(3) yes
O9 . Cd1 N9 . 81.5(3) yes
N1 . Cd1 N9 . 103.5(3) yes
N3 . Cd1 N9 . 91.7(3) yes
O10 . Cd2 O12 . 52.0(3) yes
O10 . Cd2 O13 . 161.6(3) yes
O12 . Cd2 O13 . 146.3(3) yes
O10 . Cd2 O14 . 146.6(3) yes
O12 . Cd2 O14 . 95.2(3) yes
O13 . Cd2 O14 . 51.1(3) yes
O10 . Cd2 N4 . 92.5(3) yes
O12 . Cd2 N4 . 84.5(3) yes
O13 . Cd2 N4 . 88.7(3) yes
O14 . Cd2 N4 . 76.3(3) yes
O10 . Cd2 N6 . 95.1(3) yes
O12 . Cd2 N6 . 88.1(3) yes
O13 . Cd2 N6 . 89.0(3) yes
O14 . Cd2 N6 . 89.0(3) yes
N4 . Cd2 N6 . 162.9(3) yes
O10 . Cd2 N7 . 81.4(3) yes
O12 . Cd2 N7 . 132.8(3) yes
O13 . Cd2 N7 . 80.3(3) yes
O14 . Cd2 N7 . 129.5(3) yes
N4 . Cd2 N7 . 91.6(3) yes
N6 . Cd2 N7 . 104.7(3) yes
C19 . O1 C22 . 119.4(11) yes
C44 . O2 C70 . 105.5(8) yes
C64 . O3 C67 . 114.6(12) yes
Cd1 . O4 N10 . 96.5(5) yes
Cd1 . O5 N10 . 94.2(6) yes
Cd1 . O7 N11 . 97.2(6) yes
Cd1 . O9 N11 . 92.4(6) yes
Cd2 . O10 N12 . 96.0(7) yes
Cd2 . O12 N12 . 97.2(6) yes
Cd2 . O13 N13 . 98.4(6) yes
Cd2 . O14 N13 . 93.3(5) yes
Cd1 . N1 C1 . 121.3(7) yes
Cd1 . N1 C5 . 123.5(7) yes
C1 . N1 C5 . 115.1(9) yes
C8 4_546 N2 C6 . 119.0(8) yes
Cd1 . N3 C11 . 118.8(6) yes
Cd1 . N3 C12 . 123.7(6) yes
C11 . N3 C12 . 116.7(8) yes
Cd2 . N4 C25 . 125.8(7) yes
Cd2 . N4 C29 . 116.7(9) yes
C25 . N4 C29 . 116.6(10) yes
C34 4_545 N5 C30 . 118.5(11) yes
Cd2 . N6 C37 . 120.4(9) yes
Cd2 . N6 C38 . 122.3(7) yes
C37 . N6 C38 . 117.2(10) yes
Cd2 . N7 C46 . 126.6(7) yes
Cd2 . N7 C50 . 115.0(7) yes
C46 . N7 C50 . 117.5(9) yes
C51 . N8 C55 . 116.5(8) yes
Cd1 . N9 C58 . 127.3(6) yes
Cd1 . N9 C59 . 116.6(7) yes
C58 . N9 C59 . 115.7(9) yes
O4 . N10 O5 . 117.1(8) yes
O4 . N10 O6 . 121.2(9) yes
O5 . N10 O6 . 121.6(10) yes
O9 . N11 O7 . 118.2(8) yes
O9 . N11 O8 . 123.0(11) yes
O7 . N11 O8 . 118.8(10) yes
O12 . N12 O10 . 114.9(10) yes
O12 . N12 O11 . 121.0(11) yes
O10 . N12 O11 . 124.1(12) yes
O13 . N13 O14 . 116.4(8) yes
O13 . N13 O15 . 121.0(10) yes
O14 . N13 O15 . 122.7(9) yes
N1 . C1 C2 . 124.9(11) yes
N1 . C1 H11 . 117.6 no
C2 . C1 H11 . 117.5 no
C1 . C2 C3 . 118.5(11) yes
C1 . C2 H21 . 120.8 no
C3 . C2 H21 . 120.7 no
C2 . C3 C4 . 116.1(9) yes
C2 . C3 C6 . 122.1(9) yes
C4 . C3 C6 . 121.8(9) yes
C3 . C4 C5 . 118.9(9) yes
C3 . C4 H41 . 120.6 no
C5 . C4 H41 . 120.5 no
C4 . C5 N1 . 125.7(10) yes
C4 . C5 H51 . 117.2 no
N1 . C5 H51 . 117.1 no
C3 . C6 N2 . 116.4(9) yes
C3 . C6 C15 . 122.1(9) yes
N2 . C6 C15 . 121.3(8) yes
C8 . C7 C14 . 118.9(8) yes
C8 . C7 H71 . 120.5 no
C14 . C7 H71 . 120.6 no
C7 . C8 N2 4_556 123.7(8) yes
C7 . C8 C9 . 123.6(8) yes
N2 4_556 C8 C9 . 112.7(8) yes
C8 . C9 C10 . 122.4(8) yes
C8 . C9 C13 . 122.8(8) yes
C10 . C9 C13 . 114.7(9) yes
C9 . C10 C11 . 123.4(9) yes
C9 . C10 H101 . 118.3 no
C11 . C10 H101 . 118.3 no
C10 . C11 N3 . 120.5(10) yes
C10 . C11 H111 . 119.8 no
N3 . C11 H111 . 119.7 no
N3 . C12 C13 . 124.6(9) yes
N3 . C12 H121 . 117.5 no
C13 . C12 H121 . 117.9 no
C9 . C13 C12 . 119.9(9) yes
C9 . C13 H131 . 120.1 no
C12 . C13 H131 . 120.0 no
C7 . C14 C15 4_556 117.7(9) yes
C7 . C14 C16 . 122.4(8) yes
C15 4_556 C14 C16 . 119.8(8) yes
C6 . C15 C14 4_546 119.5(9) yes
C6 . C15 H151 . 120.3 no
C14 4_546 C15 H151 . 120.2 no
C14 . C16 C17 . 120.7(9) yes
C14 . C16 C21 . 120.7(9) yes
C17 . C16 C21 . 118.6(9) yes
C16 . C17 C18 . 121.2(10) yes
C16 . C17 H171 . 119.4 no
C18 . C17 H171 . 119.4 no
C17 . C18 C19 . 119.9(11) yes
C17 . C18 H181 . 120.1 no
C19 . C18 H181 . 120.0 no
C18 . C19 O1 . 123.9(11) yes
C18 . C19 C20 . 121.0(10) yes
O1 . C19 C20 . 115.1(10) yes
C19 . C20 C21 . 119.7(10) yes
C19 . C20 H201 . 120.1 no
C21 . C20 H201 . 120.2 no
C20 . C21 C16 . 119.5(10) yes
C20 . C21 H211 . 120.4 no
C16 . C21 H211 . 120.2 no
O1 . C22 C23 . 108.8(13) yes
O1 . C22 H221 . 109.5 no
C23 . C22 H221 . 109.5 no
O1 . C22 H222 . 109.9 no
C23 . C22 H222 . 109.7 no
H221 . C22 H222 . 109.5 no
C22 . C23 C24 . 112.6(15) yes
C22 . C23 H231 . 108.9 no
C24 . C23 H231 . 109.0 no
C22 . C23 H232 . 108.6 no
C24 . C23 H232 . 108.2 no
H231 . C23 H232 . 109.5 no
C23 . C24 H241 . 109.7 no
C23 . C24 H242 . 108.9 no
H241 . C24 H242 . 109.5 no
C23 . C24 H243 . 109.8 no
H241 . C24 H243 . 109.5 no
H242 . C24 H243 . 109.5 no
N4 . C25 C26 . 122.8(11) yes
N4 . C25 H251 . 118.6 no
C26 . C25 H251 . 118.6 no
C25 . C26 C27 . 120.3(13) yes
C25 . C26 H261 . 119.8 no
C27 . C26 H261 . 119.9 no
C26 . C27 C28 . 118.0(11) yes
C26 . C27 C30 . 123.6(12) yes
C28 . C27 C30 . 118.4(10) yes
C27 . C28 C29 . 119.6(11) yes
C27 . C28 H281 . 120.0 no
C29 . C28 H281 . 120.4 no
C28 . C29 N4 . 122.7(13) yes
C28 . C29 H291 . 118.6 no
N4 . C29 H291 . 118.7 no
C27 . C30 N5 . 115.8(12) yes
C27 . C30 C31 . 121.8(10) yes
N5 . C30 C31 . 122.3(11) yes
C30 . C31 C32 . 118.3(11) yes
C30 . C31 H311 . 120.9 no
C32 . C31 H311 . 120.8 no
C33 4_545 C32 C31 . 117.2(12) yes
C33 4_545 C32 C40 . 121.1(12) yes
C31 . C32 C40 . 121.6(13) yes
C32 4_555 C33 C34 . 120.8(10) yes
C32 4_555 C33 H331 . 119.5 no
C34 . C33 H331 . 119.7 no
C33 . C34 N5 4_555 122.8(10) yes
C33 . C34 C35 . 123.9(9) yes
N5 4_555 C34 C35 . 113.1(10) yes
C34 . C35 C36 . 122.8(9) yes
C34 . C35 C39 . 120.5(11) yes
C36 . C35 C39 . 116.7(11) yes
C35 . C36 C37 . 119.6(10) yes
C35 . C36 H361 . 120.3 no
C37 . C36 H361 . 120.1 no
C36 . C37 N6 . 122.9(12) yes
C36 . C37 H371 . 118.5 no
N6 . C37 H371 . 118.6 no
N6 . C38 C39 . 124.4(10) yes
N6 . C38 H381 . 117.8 no
C39 . C38 H381 . 117.8 no
C35 . C39 C38 . 118.9(12) yes
C35 . C39 H391 . 120.7 no
C38 . C39 H391 . 120.3 no
C32 . C40 C41 . 123.3(17) yes
C32 . C40 C45 . 120.2(16) yes
C41 . C40 C45 . 116.4(18) yes
C40 . C41 C42 . 123.0(19) yes
C40 . C41 H411 . 118.9 no
C42 . C41 H411 . 118.1 no
C41 . C42 C44 . 115.2(19) yes
C41 . C42 H421 . 122.6 no
C44 . C42 H421 . 122.2 no
C44 . C43 C45 . 114.3(19) yes
C44 . C43 H431 . 123.3 no
C45 . C43 H431 . 122.4 no
O2 . C44 C42 . 123.7(16) yes
O2 . C44 C43 . 109.7(16) yes
C42 . C44 C43 . 127(2) yes
C43 . C45 C40 . 124.1(19) yes
C43 . C45 H451 . 117.9 no
C40 . C45 H451 . 117.9 no
N7 . C46 C47 . 125.8(10) yes
N7 . C46 H461 . 117.2 no
C47 . C46 H461 . 116.9 no
C46 . C47 C48 . 116.5(10) yes
C46 . C47 H471 . 121.9 no
C48 . C47 H471 . 121.7 no
C47 . C48 C49 . 118.5(9) yes
C47 . C48 C51 . 121.9(9) yes
C49 . C48 C51 . 119.6(9) yes
C48 . C49 C50 . 120.7(10) yes
C48 . C49 H491 . 119.7 no
C50 . C49 H491 . 119.6 no
C49 . C50 N7 . 120.7(10) yes
C49 . C50 H501 . 119.7 no
N7 . C50 H501 . 119.6 no
C48 . C51 N8 . 113.9(8) yes
C48 . C51 C52 . 121.3(9) yes
N8 . C51 C52 . 124.8(9) yes
C51 . C52 C53 . 118.3(9) yes
C51 . C52 H521 . 120.8 no
C53 . C52 H521 . 120.9 no
C52 . C53 C54 . 117.1(9) yes
C52 . C53 C61 . 120.0(9) yes
C54 . C53 C61 . 122.8(8) yes
C53 . C54 C55 . 120.7(8) yes
C53 . C54 H541 . 119.7 no
C55 . C54 H541 . 119.7 no
C54 . C55 N8 . 122.6(9) yes
C54 . C55 C56 . 123.2(8) yes
N8 . C55 C56 . 114.2(8) yes
C55 . C56 C57 . 124.8(8) yes
C55 . C56 C60 . 119.7(8) yes
C57 . C56 C60 . 115.5(9) yes
C56 . C57 C58 . 120.4(9) yes
C56 . C57 H571 . 119.7 no
C58 . C57 H571 . 119.9 no
C57 . C58 N9 . 125.0(9) yes
C57 . C58 H581 . 117.4 no
N9 . C58 H581 . 117.6 no
N9 . C59 C60 . 123.2(9) yes
N9 . C59 H591 . 118.3 no
C60 . C59 H591 . 118.4 no
C56 . C60 C59 . 119.9(9) yes
C56 . C60 H601 . 120.2 no
C59 . C60 H601 . 120.0 no
C53 . C61 C62 . 120.1(9) yes
C53 . C61 C66 . 121.6(10) yes
C62 . C61 C66 . 118.2(10) yes
C61 . C62 C63 . 120.1(11) yes
C61 . C62 H621 . 119.9 no
C63 . C62 H621 . 120.0 no
C62 . C63 C64 . 120.4(12) yes
C62 . C63 H631 . 119.7 no
C64 . C63 H631 . 119.9 no
O3 . C64 C63 . 125.3(13) yes
O3 . C64 C65 . 112.1(12) yes
C63 . C64 C65 . 122.5(12) yes
C64 . C65 C66 . 116.4(12) yes
C64 . C65 H651 . 121.7 no
C66 . C65 H651 . 121.9 no
C65 . C66 C61 . 122.2(12) yes
C65 . C66 H661 . 118.8 no
C61 . C66 H661 . 119.0 no
O3 . C67 C68 . 105.2(14) yes
O3 . C67 H671 . 110.7 no
C68 . C67 H671 . 110.2 no
O3 . C67 H672 . 110.2 no
C68 . C67 H672 . 111.0 no
H671 . C67 H672 . 109.5 no
C67 . C68 C69 . 110.0(16) yes
C67 . C68 H681 . 109.5 no
C69 . C68 H681 . 109.9 no
C67 . C68 H682 . 109.2 no
C69 . C68 H682 . 108.7 no
H681 . C68 H682 . 109.5 no
C68 . C69 H691 . 110.0 no
C68 . C69 H692 . 108.6 no
H691 . C69 H692 . 109.5 no
C68 . C69 H693 . 109.8 no
H691 . C69 H693 . 109.5 no
H692 . C69 H693 . 109.5 no
O2 . C70 C71 . 104.0(14) yes
O2 . C70 H701 . 111.9 no
C71 . C70 H701 . 113.1 no
O2 . C70 H702 . 109.9 no
C71 . C70 H702 . 108.3 no
H701 . C70 H702 . 109.5 no
C70 . C71 C72 . 133.7(19) yes
C70 . C71 H711 . 100.4 no
C72 . C71 H711 . 101.0 no
C70 . C71 H712 . 105.2 no
C72 . C71 H712 . 105.5 no
H711 . C71 H712 . 109.5 no
C71 . C72 H721 . 109.4 no
C71 . C72 H722 . 111.8 no
H721 . C72 H722 . 109.5 no
C71 . C72 H723 . 107.2 no
H721 . C72 H723 . 109.5 no
H722 . C72 H723 . 109.5 no

loop_
_geom_bond_atom_site_label_1
_geom_bond_atom_site_label_2
_geom_bond_site_symmetry_2
_geom_bond_distance
_geom_bond_publ_flag
Cd1 O4 . 2.400(7) yes
Cd1 O5 . 2.467(7) yes
Cd1 O7 . 2.394(7) yes
Cd1 O9 . 2.489(7) yes
Cd1 N1 . 2.314(8) yes
Cd1 N3 . 2.338(8) yes
Cd1 N9 . 2.333(8) yes
Cd2 O10 . 2.447(9) yes
Cd2 O12 . 2.408(8) yes
Cd2 O13 . 2.405(7) yes
Cd2 O14 . 2.521(8) yes
Cd2 N4 . 2.325(10) yes
Cd2 N6 . 2.295(9) yes
Cd2 N7 . 2.341(8) yes
O1 C19 . 1.384(13) yes
O1 C22 . 1.406(17) yes
O2 C44 . 1.51(2) yes
O2 C70 . 1.446(5) yes
O3 C64 . 1.432(16) yes
O3 C67 . 1.448(19) yes
O4 N10 . 1.269(11) yes
O5 N10 . 1.238(11) yes
O6 N10 . 1.228(11) yes
O7 N11 . 1.249(11) yes
O8 N11 . 1.226(11) yes
O9 N11 . 1.258(12) yes
O10 N12 . 1.251(12) yes
O11 N12 . 1.179(13) yes
O12 N12 . 1.274(13) yes
O13 N13 . 1.261(10) yes
O14 N13 . 1.243(12) yes
O15 N13 . 1.214(11) yes
N1 C1 . 1.309(14) yes
N1 C5 . 1.283(12) yes
N2 C8 4_546 1.341(11) yes
N2 C6 . 1.336(12) yes
N3 C11 . 1.348(12) yes
N3 C12 . 1.348(12) yes
N4 C25 . 1.367(16) yes
N4 C29 . 1.344(14) yes
N5 C34 4_545 1.342(13) yes
N5 C30 . 1.311(14) yes
N6 C37 . 1.308(13) yes
N6 C38 . 1.313(15) yes
N7 C46 . 1.306(14) yes
N7 C50 . 1.343(14) yes
N8 C51 . 1.348(12) yes
N8 C55 . 1.359(11) yes
N9 C58 . 1.318(12) yes
N9 C59 . 1.343(12) yes
C1 C2 . 1.348(16) yes
C1 H11 . 0.950 no
C2 C3 . 1.408(14) yes
C2 H21 . 0.950 no
C3 C4 . 1.339(14) yes
C3 C6 . 1.488(13) yes
C4 C5 . 1.375(13) yes
C4 H41 . 0.950 no
C5 H51 . 0.950 no
C6 C15 . 1.408(14) yes
C7 C8 . 1.358(13) yes
C7 C14 . 1.413(12) yes
C7 H71 . 0.950 no
C8 C9 . 1.495(12) yes
C9 C10 . 1.357(14) yes
C9 C13 . 1.420(12) yes
C10 C11 . 1.391(14) yes
C10 H101 . 0.950 no
C11 H111 . 0.950 no
C12 C13 . 1.347(13) yes
C12 H121 . 0.950 no
C13 H131 . 0.950 no
C14 C15 4_556 1.391(12) yes
C14 C16 . 1.477(13) yes
C15 H151 . 0.950 no
C16 C17 . 1.391(14) yes
C16 C21 . 1.407(13) yes
C17 C18 . 1.383(14) yes
C17 H171 . 0.950 no
C18 C19 . 1.384(16) yes
C18 H181 . 0.950 no
C19 C20 . 1.360(16) yes
C20 C21 . 1.429(14) yes
C20 H201 . 0.950 no
C21 H211 . 0.950 no
C22 C23 . 1.59(2) yes
C22 H221 . 0.950 no
C22 H222 . 0.950 no
C23 C24 . 1.45(2) yes
C23 H231 . 0.950 no
C23 H232 . 0.950 no
C24 H241 . 0.950 no
C24 H242 . 0.950 no
C24 H243 . 0.950 no
C25 C26 . 1.368(16) yes
C25 H251 . 0.950 no
C26 C27 . 1.350(15) yes
C26 H261 . 0.950 no
C27 C28 . 1.400(18) yes
C27 C30 . 1.521(16) yes
C28 C29 . 1.371(16) yes
C28 H281 . 0.950 no
C29 H291 . 0.950 no
C30 C31 . 1.423(18) yes
C31 C32 . 1.382(16) yes
C31 H311 . 0.950 no
C32 C33 4_545 1.391(16) yes
C32 C40 . 1.48(2) yes
C33 C34 . 1.344(16) yes
C33 H331 . 0.950 no
C34 C35 . 1.501(15) yes
C35 C36 . 1.350(16) yes
C35 C39 . 1.412(13) yes
C36 C37 . 1.410(16) yes
C36 H361 . 0.950 no
C37 H371 . 0.950 no
C38 C39 . 1.359(17) yes
C38 H381 . 0.950 no
C39 H391 . 0.950 no
C40 C41 . 1.30(2) yes
C40 C45 . 1.38(2) yes
C41 C42 . 1.44(2) yes
C41 H411 . 0.950 no
C42 C44 . 1.33(2) yes
C42 H421 . 0.950 no
C43 C44 . 1.31(2) yes
C43 C45 . 1.40(2) yes
C43 H431 . 0.950 no
C45 H451 . 0.950 no
C46 C47 . 1.388(13) yes
C46 H461 . 0.950 no
C47 C48 . 1.375(14) yes
C47 H471 . 0.950 no
C48 C49 . 1.379(15) yes
C48 C51 . 1.518(13) yes
C49 C50 . 1.382(14) yes
C49 H491 . 0.950 no
C50 H501 . 0.950 no
C51 C52 . 1.355(14) yes
C52 C53 . 1.424(13) yes
C52 H521 . 0.950 no
C53 C54 . 1.381(13) yes
C53 C61 . 1.484(14) yes
C54 C55 . 1.367(13) yes
C54 H541 . 0.950 no
C55 C56 . 1.470(13) yes
C56 C57 . 1.385(13) yes
C56 C60 . 1.397(13) yes
C57 C58 . 1.359(14) yes
C57 H571 . 0.950 no
C58 H581 . 0.950 no
C59 C60 . 1.384(15) yes
C59 H591 . 0.950 no
C60 H601 . 0.950 no
C61 C62 . 1.419(14) yes
C61 C66 . 1.383(15) yes
C62 C63 . 1.352(16) yes
C62 H621 . 0.950 no
C63 C64 . 1.361(18) yes
C63 H631 . 0.950 no
C64 C65 . 1.396(19) yes
C65 C66 . 1.393(16) yes
C65 H651 . 0.950 no
C66 H661 . 0.950 no
C67 C68 . 1.46(2) yes
C67 H671 . 0.950 no
C67 H672 . 0.950 no
C68 C69 . 1.42(2) yes
C68 H681 . 0.950 no
C68 H682 . 0.950 no
C69 H691 . 0.950 no
C69 H692 . 0.950 no
C69 H693 . 0.950 no
C70 C71 . 1.496(5) yes
C70 H701 . 0.950 no
C70 H702 . 0.950 no
C71 C72 . 1.495(5) yes
C71 H711 . 0.950 no
C71 H712 . 0.950 no
C72 H721 . 0.950 no
C72 H722 . 0.950 no
C72 H723 . 0.950 no

loop_
_platon_squeeze_void_nr
_platon_squeeze_void_average_x
_platon_squeeze_void_average_y
_platon_squeeze_void_average_z
_platon_squeeze_void_volume
_platon_squeeze_void_count_electrons
_platon_squeeze_void_content
1 -0.007 0.000 0.000 491 157 ' '
2 -0.011 0.500 0.000 538 182 ' '
3 0.027 0.500 0.500 491 157 ' '
4 -0.047 1.000 0.500 538 182 ' '
